data_7050778
loop_
_publ_author_name
'Liu, Gao-Feng'
'Qiao, Zheng-Ping'
'Wang, He-Zhou'
'Chen, Xiao-Ming'
'Yang, Guang'

_publ_section_title
;
 Synthesis, structures and photoluminescence of three terbium(iii)
 dicarboxylate coordination polymers
;
_journal_issue 6
_journal_name_full 'New Journal of Chemistry'
_journal_page_first 791
_journal_paper_doi 10.1039/b109869a
_journal_volume 26
_journal_year 2002
_chemical_formula_sum 'C42 H32 O19 Tb2'
_chemical_formula_weight 1158.52
_chemical_name_systematic
; 
? 
;
_space_group_IT_number 14
_symmetry_space_group_name_Hall '-P 2yn'
_symmetry_space_group_name_H-M 'P 1 21/n 1'
_atom_sites_solution_hydrogens geom
_atom_sites_solution_primary direct
_atom_sites_solution_secondary difmap
_audit_creation_method SHELXL-97
_cell_angle_alpha 90.00
_cell_angle_beta 90.279(2)
_cell_angle_gamma 90.00
_cell_formula_units_Z 4
_cell_length_a 8.5937(9)
_cell_length_b 29.016(3)
_cell_length_c 16.5048(18)
_cell_measurement_temperature 298(2)
_cell_volume 4115.5(8)
_computing_cell_refinement 'Bruker SMART'
_computing_data_collection 'Bruker SMART'
_computing_data_reduction 'Bruker SHELXTL'
_computing_molecular_graphics 'Bruker SHELXTL'
_computing_publication_material 'Bruker SHELXTL'
_computing_structure_refinement 'SHELXL-97 (Sheldrick, 1997)'
_computing_structure_solution 'SHELXS-97 (Sheldrick, 1990)'
_diffrn_ambient_temperature 298(2)
_diffrn_measured_fraction_theta_full 0.975
_diffrn_measured_fraction_theta_max 0.975
_diffrn_measurement_device_type 'CCD area detector'
_diffrn_measurement_method 'phi and omega scans'
_diffrn_radiation_monochromator graphite
_diffrn_radiation_source 'fine-focus sealed tube'
_diffrn_radiation_type MoK\a
_diffrn_radiation_wavelength 0.71073
_diffrn_reflns_av_R_equivalents 0.0291
_diffrn_reflns_av_sigmaI/netI 0.0284
_diffrn_reflns_limit_h_max 10
_diffrn_reflns_limit_h_min -10
_diffrn_reflns_limit_k_max 36
_diffrn_reflns_limit_k_min -30
_diffrn_reflns_limit_l_max 21
_diffrn_reflns_limit_l_min -19
_diffrn_reflns_number 24040
_diffrn_reflns_theta_full 27.02
_diffrn_reflns_theta_max 27.02
_diffrn_reflns_theta_min 1.40
_exptl_absorpt_coefficient_mu 3.491
_exptl_absorpt_correction_T_max 0.9335
_exptl_absorpt_correction_T_min 0.5276
_exptl_absorpt_correction_type empirical
_exptl_absorpt_process_details 'SADABS (Sheldrick, 1996)'
_exptl_crystal_colour colorless
_exptl_crystal_density_diffrn 1.870
_exptl_crystal_density_method 'not measured'
_exptl_crystal_description plate
_exptl_crystal_F_000 2264
_exptl_crystal_size_max 0.21
_exptl_crystal_size_mid 0.11
_exptl_crystal_size_min 0.02
_refine_diff_density_max 3.077
_refine_diff_density_min -1.298
_refine_diff_density_rms 0.256
_refine_ls_extinction_coef 0.00002(4)
_refine_ls_extinction_method SHELXL
_refine_ls_goodness_of_fit_ref 1.184
_refine_ls_hydrogen_treatment mixed
_refine_ls_matrix_type full
_refine_ls_number_parameters 568
_refine_ls_number_reflns 8932
_refine_ls_number_restraints 24
_refine_ls_restrained_S_all 1.183
_refine_ls_R_factor_all 0.0577
_refine_ls_R_factor_gt 0.0471
_refine_ls_shift/su_max 0.012
_refine_ls_shift/su_mean 0.001
_refine_ls_structure_factor_coef Fsqd
_refine_ls_weighting_details 'w=1/[\s^2^(Fo^2^)+(0.0826P)^2^+15.0476P] where P=(Fo^2^+2Fc^2^)/3'
_refine_ls_weighting_scheme calc
_refine_ls_wR_factor_gt 0.1443
_refine_ls_wR_factor_ref 0.1559
_reflns_number_gt 7552
_reflns_number_total 8932
_reflns_threshold_expression >2sigma(I)
_cod_data_source_file b109869a.txt
_cod_data_source_block complex_2
_cod_depositor_comments
;
The following automatic conversions were performed:
'_exptl_absorpt_correction_type' value 'Empirical' changed to 'empirical'
according to '/home/saulius/struct/CIF-dictionaries/cif_core.dic'
dictionary named 'cif_core.dic' version 2.4.1 from 2010-06-29.

Automatic conversion script
Id: cif_fix_enum 1527 2010-12-29 10:47:43Z saulius 

The following automatic conversions were performed:

'_refine_ls_weighting_scheme' value 'calc
w=1/[\s^2^(Fo^2^)+(0.0826P)^2^+15.0476P] where P=(Fo^2^+2Fc^2^)/3'
was changed to 'calc'. New tag '_refine_ls_weighting_details' was
created. The value of the new tag was set to
'w=1/[\s^2^(Fo^2^)+(0.0826P)^2^+15.0476P] where P=(Fo^2^+2Fc^2^)/3'.

Automatic conversion script
Id: cif_fix_values 3143 2015-03-26 13:38:13Z robertas 
;
_cod_database_code 7050778

loop_
_symmetry_equiv_pos_as_xyz
'x, y, z'
'-x+1/2, y+1/2, -z+1/2'
'-x, -y, -z'
'x-1/2, -y-1/2, z-1/2'

loop_
_atom_site_label
_atom_site_type_symbol
_atom_site_fract_x
_atom_site_fract_y
_atom_site_fract_z
_atom_site_U_iso_or_equiv
_atom_site_adp_type
_atom_site_occupancy
_atom_site_calc_flag
_atom_site_refinement_flags
_atom_site_disorder_assembly
_atom_site_disorder_group
Tb1 Tb 0.41108(5) 0.009901(11) 0.37200(2) 0.03609(12) Uani 1 d . . .
Tb2 Tb 0.19168(3) 0.014287(9) 0.073402(17) 0.02386(11) Uani 1 d . . .
O1 O 0.6445(7) 0.05529(18) 0.3876(3) 0.0447(13) Uani 1 d . . .
O2 O 0.8030(9) 0.0510(2) 0.2830(4) 0.077(2) Uani 1 d . . .
O3 O 0.8008(5) 0.44287(16) 0.4708(3) 0.0357(11) Uani 1 d . . .
O4 O 0.7294(9) 0.4306(2) 0.3441(3) 0.0634(19) Uani 1 d . . .
O5 O 1.0406(6) 0.23844(17) 0.4374(4) 0.0563(17) Uani 1 d . . .
O6 O 0.2602(7) -0.04388(18) 0.1657(3) 0.0449(13) Uani 1 d . . .
O7 O 0.2729(8) -0.0439(2) 0.3000(4) 0.0572(16) Uani 1 d . . .
O8 O 0.1609(9) -0.44322(18) 0.2325(3) 0.0574(17) Uani 1 d . . .
O9 O 0.2935(6) -0.42178(16) 0.3400(3) 0.0395(12) Uani 1 d . . .
O10 O -0.0468(7) -0.23612(18) 0.2417(5) 0.0649(19) Uani 1 d . . .
O11 O 0.2804(5) -0.05037(15) -0.0156(3) 0.0310(10) Uani 1 d . . .
O12 O 0.0295(5) -0.04814(14) 0.0059(3) 0.0259(9) Uani 1 d . . .
O13 O 0.0355(8) -0.45397(18) -0.0495(4) 0.0618(18) Uani 1 d . . .
O14 O 0.1644(7) -0.42440(19) 0.0513(3) 0.0495(14) Uani 1 d . . .
O15 O 0.0588(8) -0.24433(16) -0.1600(3) 0.0497(15) Uani 1 d . . .
O1W O 0.5909(10) -0.0156(2) 0.2668(5) 0.081(3) Uani 1 d U . .
H1W1 H 0.6548 -0.0395 0.2721 0.050 Uiso 1 d R . .
H1W2 H 0.6490 0.0078 0.2713 0.050 Uiso 1 d R . .
O2W O 0.2151(9) -0.0188(3) 0.4648(4) 0.090(3) Uani 1 d U . .
H2W1 H 0.1513 -0.0388 0.4458 0.050 Uiso 1 d R . .
H2W2 H 0.2442 -0.0288 0.5113 0.050 Uiso 1 d R . .
O3W O -0.0388(6) 0.00570(18) 0.1558(3) 0.0389(12) Uani 1 d U . .
H3W1 H -0.1016 -0.0204 0.1578 0.050 Uiso 1 d R . .
H3W2 H -0.0558 0.0335 0.1862 0.050 Uiso 1 d R . .
O4W O 0.4666(6) 0.01905(19) 0.1021(3) 0.0446(13) Uani 1 d U . .
H4W1 H 0.5002 -0.0045 0.1283 0.050 Uiso 1 d R . .
H4W2 H 0.5486 0.0311 0.0797 0.050 Uiso 1 d R . .
C1 C 0.7584(9) 0.0705(2) 0.3453(4) 0.0396(16) Uani 1 d . . .
C2 C 0.8323(8) 0.1150(2) 0.3704(4) 0.0324(14) Uani 1 d . . .
C3 C 0.7797(10) 0.1390(3) 0.4376(5) 0.0475(19) Uani 1 d . . .
H3 H 0.6993 0.1268 0.4684 0.071 Uiso 1 d R . .
C4 C 0.8457(10) 0.1810(3) 0.4583(5) 0.0488(19) Uani 1 d . . .
H4 H 0.8092 0.1970 0.5032 0.073 Uiso 1 d R . .
C5 C 0.9634(8) 0.1986(2) 0.4131(5) 0.0369(16) Uani 1 d . . .
C6 C 1.0192(9) 0.1753(3) 0.3463(5) 0.0432(17) Uani 1 d . . .
H6 H 1.0996 0.1875 0.3155 0.065 Uiso 1 d R . .
C7 C 0.9546(9) 0.1334(3) 0.3248(4) 0.0374(15) Uani 1 d . . .
H7 H 0.9911 0.1174 0.2800 0.056 Uiso 1 d R . .
C8 C 0.9707(8) 0.2809(2) 0.4281(4) 0.0327(14) Uani 1 d . . .
C9 C 1.0134(9) 0.3143(2) 0.4837(5) 0.0414(17) Uani 1 d . . .
H9 H 1.0813 0.3069 0.5257 0.062 Uiso 1 d R . .
C10 C 0.9558(9) 0.3586(2) 0.4775(4) 0.0377(16) Uani 1 d . . .
H10 H 0.9853 0.3810 0.5149 0.057 Uiso 1 d R . .
C11 C 0.8554(7) 0.3701(2) 0.4149(4) 0.0261(12) Uani 1 d . . .
C12 C 0.8133(9) 0.3362(3) 0.3599(4) 0.0384(16) Uani 1 d . . .
H12 H 0.7454 0.3437 0.3178 0.058 Uiso 1 d R . .
C13 C 0.8670(9) 0.2917(3) 0.3664(5) 0.0442(18) Uani 1 d . . .
H13 H 0.8375 0.2693 0.3290 0.066 Uiso 1 d R . .
C14 C 0.7902(8) 0.4178(2) 0.4095(4) 0.0302(13) Uani 1 d . . .
C15 C 0.2398(9) -0.0621(2) 0.2323(4) 0.0349(14) Uani 1 d . . .
C16 C 0.1741(9) -0.1097(2) 0.2363(4) 0.0346(15) Uani 1 d . . .
C17 C 0.1982(10) -0.1411(3) 0.1752(5) 0.0439(17) Uani 1 d . . .
H17 H 0.2603 -0.1332 0.1314 0.066 Uiso 1 d R . .
C18 C 0.1329(10) -0.1849(3) 0.1793(5) 0.050(2) Uani 1 d . . .
H18 H 0.1490 -0.2059 0.1376 0.076 Uiso 1 d R . .
C19 C 0.0390(9) -0.1955(2) 0.2426(5) 0.0418(18) Uani 1 d . . .
C20 C 0.0171(12) -0.1652(3) 0.3055(5) 0.057(2) Uani 1 d . . .
H20 H -0.0450 -0.1732 0.3493 0.086 Uiso 1 d R . .
C21 C 0.0841(13) -0.1225(3) 0.3022(5) 0.060(3) Uani 1 d . . .
H21 H 0.0680 -0.1015 0.3439 0.090 Uiso 1 d R . .
C22 C 0.0329(8) -0.2772(2) 0.2484(5) 0.0403(17) Uani 1 d . . .
C23 C -0.0011(10) -0.3104(3) 0.1926(5) 0.0454(18) Uani 1 d . . .
H23 H -0.0641 -0.3036 0.1482 0.068 Uiso 1 d R . .
C24 C 0.0566(10) -0.3542(2) 0.2023(4) 0.0415(17) Uani 1 d . . .
H24 H 0.0327 -0.3771 0.1648 0.062 Uiso 1 d R . .
C25 C 0.1497(8) -0.3650(2) 0.2687(4) 0.0298(13) Uani 1 d . . .
C26 C 0.1853(10) -0.3308(3) 0.3232(5) 0.0468(19) Uani 1 d . . .
H26 H 0.2484 -0.3376 0.3676 0.070 Uiso 1 d R . .
C27 C 0.1295(10) -0.2866(3) 0.3129(6) 0.054(2) Uani 1 d . . .
H27 H 0.1534 -0.2637 0.3505 0.081 Uiso 1 d R . .
C28 C 0.2056(8) -0.4134(2) 0.2807(4) 0.0329(14) Uani 1 d . . .
C29 C 0.1499(7) -0.06905(19) -0.0206(3) 0.0222(11) Uani 1 d . . .
C30 C 0.1306(6) -0.11633(19) -0.0549(3) 0.0218(11) Uani 1 d . . .
C31 C 0.0232(8) -0.1463(2) -0.0219(4) 0.0304(13) Uani 1 d . . .
H31 H -0.0354 -0.1370 0.0224 0.046 Uiso 1 d R . .
C32 C 0.0044(8) -0.1902(2) -0.0521(4) 0.0345(14) Uani 1 d . . .
H32 H -0.0678 -0.2102 -0.0294 0.052 Uiso 1 d R . .
C33 C 0.0892(9) -0.2033(2) -0.1191(4) 0.0331(15) Uani 1 d . . .
C34 C 0.1963(9) -0.1740(2) -0.1533(4) 0.0361(15) Uani 1 d . . .
H34 H 0.2549 -0.1834 -0.1976 0.054 Uiso 1 d R . .
C35 C 0.2203(8) -0.1307(2) -0.1203(4) 0.0293(13) Uani 1 d . . .
H35 H 0.2926 -0.1107 -0.1430 0.044 Uiso 1 d R . .
C36 C 0.0699(8) -0.2858(2) -0.1205(4) 0.0323(14) Uani 1 d . . .
C37 C 0.1575(8) -0.2931(2) -0.0507(4) 0.0366(15) Uani 1 d . . .
H37 H 0.2101 -0.2687 -0.0264 0.055 Uiso 1 d R . .
C38 C 0.1680(8) -0.3369(2) -0.0191(4) 0.0351(15) Uani 1 d . . .
H38 H 0.2275 -0.3419 0.0273 0.053 Uiso 1 d R . .
C39 C 0.0905(8) -0.3736(2) -0.0543(4) 0.0321(14) Uani 1 d . . .
C40 C 0.0024(10) -0.3655(2) -0.1236(5) 0.0449(18) Uani 1 d . . .
H40 H -0.0501 -0.3899 -0.1480 0.067 Uiso 1 d R . .
C41 C -0.0109(10) -0.3222(3) -0.1559(4) 0.0445(19) Uani 1 d . . .
H41 H -0.0704 -0.3172 -0.2022 0.067 Uiso 1 d R . .
C42 C 0.0989(9) -0.4202(2) -0.0156(5) 0.0409(16) Uani 1 d . . .

loop_
_atom_site_aniso_label
_atom_site_aniso_U_11
_atom_site_aniso_U_22
_atom_site_aniso_U_33
_atom_site_aniso_U_23
_atom_site_aniso_U_13
_atom_site_aniso_U_12
Tb1 0.0575(2) 0.02088(18) 0.02992(19) -0.00091(11) 0.00205(15) -0.00750(13)
Tb2 0.02756(17) 0.01755(16) 0.02649(17) -0.00154(10) 0.00086(11) -0.00311(10)
O1 0.061(3) 0.036(3) 0.037(3) -0.010(2) 0.013(2) -0.016(2)
O2 0.101(6) 0.059(4) 0.071(4) -0.034(3) 0.052(4) -0.037(4)
O3 0.036(3) 0.030(2) 0.041(3) -0.012(2) 0.003(2) 0.0038(19)
O4 0.109(5) 0.043(3) 0.038(3) -0.003(2) -0.012(3) 0.033(3)
O5 0.046(3) 0.022(3) 0.100(5) -0.011(3) -0.040(3) 0.004(2)
O6 0.057(3) 0.032(3) 0.046(3) 0.021(2) 0.002(2) -0.001(2)
O7 0.092(5) 0.034(3) 0.045(3) -0.002(2) -0.007(3) -0.026(3)
O8 0.108(5) 0.023(3) 0.041(3) -0.004(2) -0.018(3) 0.011(3)
O9 0.044(3) 0.027(2) 0.046(3) 0.014(2) -0.008(2) -0.001(2)
O10 0.044(3) 0.019(3) 0.131(6) 0.002(3) -0.028(4) -0.002(2)
O11 0.027(2) 0.026(2) 0.040(2) -0.0085(18) 0.0025(18) -0.0044(17)
O12 0.025(2) 0.022(2) 0.030(2) -0.0051(17) -0.0007(17) 0.0019(16)
O13 0.077(4) 0.015(2) 0.093(5) -0.001(3) 0.005(4) -0.011(3)
O14 0.068(4) 0.038(3) 0.043(3) 0.014(2) 0.005(3) 0.006(3)
O15 0.097(4) 0.016(2) 0.035(3) -0.0026(19) -0.027(3) -0.004(2)
O1W 0.090(5) 0.064(5) 0.089(5) -0.046(4) 0.044(4) -0.034(4)
O2W 0.076(5) 0.139(8) 0.054(4) -0.041(4) 0.014(4) -0.045(5)
O3W 0.044(3) 0.038(3) 0.034(3) -0.012(2) 0.011(2) -0.016(2)
O4W 0.033(3) 0.051(3) 0.049(3) 0.020(2) -0.004(2) -0.002(2)
C1 0.057(5) 0.028(3) 0.034(4) -0.009(3) 0.013(3) -0.008(3)
C2 0.040(4) 0.025(3) 0.032(3) -0.003(3) 0.000(3) -0.003(3)
C3 0.058(5) 0.041(4) 0.044(4) -0.014(3) 0.016(4) -0.011(4)
C4 0.054(5) 0.043(4) 0.049(5) -0.019(4) 0.004(4) 0.001(4)
C5 0.037(4) 0.018(3) 0.056(4) -0.003(3) -0.020(3) 0.004(3)
C6 0.046(4) 0.037(4) 0.047(4) 0.001(3) 0.004(3) -0.009(3)
C7 0.043(4) 0.035(4) 0.034(4) -0.006(3) 0.006(3) -0.008(3)
C8 0.028(3) 0.021(3) 0.049(4) -0.003(3) -0.008(3) 0.001(2)
C9 0.048(4) 0.031(4) 0.046(4) -0.003(3) -0.025(3) 0.004(3)
C10 0.045(4) 0.030(3) 0.038(4) -0.012(3) -0.014(3) 0.001(3)
C11 0.030(3) 0.021(3) 0.027(3) -0.003(2) 0.002(2) 0.003(2)
C12 0.047(4) 0.038(4) 0.031(3) -0.007(3) -0.013(3) 0.012(3)
C13 0.051(4) 0.035(4) 0.046(4) -0.015(3) -0.019(3) 0.007(3)
C14 0.034(3) 0.024(3) 0.033(3) -0.001(2) 0.006(3) 0.006(2)
C15 0.045(4) 0.024(3) 0.036(4) 0.002(3) -0.005(3) -0.004(3)
C16 0.050(4) 0.024(3) 0.030(3) 0.002(2) -0.010(3) -0.006(3)
C17 0.062(5) 0.033(4) 0.036(4) -0.002(3) -0.005(3) -0.001(3)
C18 0.063(5) 0.034(4) 0.054(5) -0.018(3) -0.020(4) 0.008(4)
C19 0.041(4) 0.016(3) 0.067(5) 0.003(3) -0.020(4) -0.002(3)
C20 0.082(6) 0.040(5) 0.050(5) 0.004(4) 0.011(4) -0.026(4)
C21 0.106(8) 0.037(4) 0.037(4) -0.011(3) 0.017(4) -0.033(5)
C22 0.034(4) 0.014(3) 0.072(5) 0.004(3) -0.010(3) -0.004(2)
C23 0.063(5) 0.034(4) 0.040(4) 0.005(3) -0.014(4) 0.008(3)
C24 0.066(5) 0.029(4) 0.029(3) -0.002(3) -0.009(3) 0.009(3)
C25 0.038(3) 0.023(3) 0.028(3) 0.005(2) 0.000(3) 0.003(3)
C26 0.056(5) 0.031(4) 0.053(5) -0.002(3) -0.020(4) 0.001(3)
C27 0.056(5) 0.027(4) 0.079(6) -0.010(4) -0.029(5) -0.002(3)
C28 0.047(4) 0.024(3) 0.028(3) 0.007(2) 0.002(3) 0.006(3)
C29 0.026(3) 0.017(3) 0.023(3) 0.001(2) -0.001(2) 0.001(2)
C30 0.022(3) 0.016(3) 0.027(3) -0.002(2) -0.004(2) 0.001(2)
C31 0.033(3) 0.024(3) 0.034(3) -0.002(2) 0.001(3) -0.002(2)
C32 0.039(4) 0.024(3) 0.041(4) 0.003(3) -0.005(3) -0.007(3)
C33 0.053(4) 0.014(3) 0.033(3) -0.003(2) -0.017(3) 0.001(3)
C34 0.051(4) 0.026(3) 0.032(3) -0.005(3) -0.002(3) 0.008(3)
C35 0.037(3) 0.024(3) 0.027(3) 0.000(2) 0.000(3) 0.001(2)
C36 0.048(4) 0.018(3) 0.031(3) -0.002(2) -0.005(3) 0.003(3)
C37 0.046(4) 0.024(3) 0.040(4) -0.003(3) -0.017(3) -0.006(3)
C38 0.040(4) 0.030(3) 0.036(4) 0.004(3) -0.009(3) -0.001(3)
C39 0.045(4) 0.020(3) 0.032(3) 0.000(2) 0.002(3) -0.004(3)
C40 0.068(5) 0.022(3) 0.045(4) -0.004(3) -0.012(4) -0.014(3)
C41 0.069(5) 0.028(4) 0.036(4) -0.001(3) -0.023(4) -0.006(3)
C42 0.048(4) 0.027(3) 0.048(4) 0.006(3) 0.006(3) 0.003(3)

loop_
_atom_type_symbol
_atom_type_description
_atom_type_scat_dispersion_real
_atom_type_scat_dispersion_imag
_atom_type_scat_source
C C 0.0033 0.0016 'International Tables Vol C Tables 4.2.6.8 and 6.1.1.4'
H H 0.0000 0.0000 'International Tables Vol C Tables 4.2.6.8 and 6.1.1.4'
O O 0.0106 0.0060 'International Tables Vol C Tables 4.2.6.8 and 6.1.1.4'
Tb Tb -0.1723 4.1537 'International Tables Vol C Tables 4.2.6.8 and 6.1.1.4'

loop_
_geom_angle_atom_site_label_1
_geom_angle_atom_site_label_2
_geom_angle_atom_site_label_3
_geom_angle
_geom_angle_site_symmetry_1
_geom_angle_site_symmetry_3
_geom_angle_publ_flag
O8 Tb1 O7 82.9(2) 2 . ?
O8 Tb1 O13 163.2(2) 2 4_656 ?
O7 Tb1 O13 92.8(2) . 4_656 ?
O8 Tb1 O14 81.4(2) 2 2 ?
O7 Tb1 O14 132.8(2) . 2 ?
O13 Tb1 O14 112.8(2) 4_656 2 ?
O8 Tb1 O1 88.7(2) 2 . ?
O7 Tb1 O1 148.9(2) . . ?
O13 Tb1 O1 86.7(2) 4_656 . ?
O14 Tb1 O1 74.61(19) 2 . ?
O8 Tb1 O2W 119.7(3) 2 . ?
O7 Tb1 O2W 74.6(2) . . ?
O13 Tb1 O2W 74.3(3) 4_656 . ?
O14 Tb1 O2W 75.4(2) 2 . ?
O1 Tb1 O2W 134.3(2) . . ?
O8 Tb1 O1W 79.2(3) 2 . ?
O7 Tb1 O1W 75.7(2) . . ?
O13 Tb1 O1W 83.9(3) 4_656 . ?
O14 Tb1 O1W 142.6(2) 2 . ?
O1 Tb1 O1W 73.3(2) . . ?
O2W Tb1 O1W 141.9(3) . . ?
O8 Tb1 O13 122.95(17) 2 2 ?
O7 Tb1 O13 141.63(19) . 2 ?
O13 Tb1 O13 69.5(2) 4_656 2 ?
O14 Tb1 O13 43.62(18) 2 2 ?
O1 Tb1 O13 66.48(17) . 2 ?
O2W Tb1 O13 68.0(2) . 2 ?
O1W Tb1 O13 132.3(2) . 2 ?
O3 Tb2 O9 89.99(18) 4_565 2 ?
O3 Tb2 O6 139.78(18) 4_565 . ?
O9 Tb2 O6 99.3(2) 2 . ?
O3 Tb2 O4W 73.24(17) 4_565 . ?
O9 Tb2 O4W 77.56(19) 2 . ?
O6 Tb2 O4W 70.81(18) . . ?
O3 Tb2 O3W 143.66(18) 4_565 . ?
O9 Tb2 O3W 77.36(17) 2 . ?
O6 Tb2 O3W 76.4(2) . . ?
O4W Tb2 O3W 134.33(18) . . ?
O3 Tb2 O12 73.43(15) 4_565 3 ?
O9 Tb2 O12 92.68(15) 2 3 ?
O6 Tb2 O12 143.99(17) . 3 ?
O4W Tb2 O12 145.19(16) . 3 ?
O3W Tb2 O12 73.31(17) . 3 ?
O3 Tb2 O11 81.20(16) 4_565 . ?
O9 Tb2 O11 159.15(16) 2 . ?
O6 Tb2 O11 76.45(18) . . ?
O4W Tb2 O11 81.80(17) . . ?
O3W Tb2 O11 120.32(15) . . ?
O12 Tb2 O11 102.72(14) 3 . ?
O3 Tb2 O12 106.65(16) 4_565 . ?
O9 Tb2 O12 149.30(16) 2 . ?
O6 Tb2 O12 84.68(17) . . ?
O4W Tb2 O12 131.46(17) . . ?
O3W Tb2 O12 74.02(15) . . ?
O12 Tb2 O12 68.70(15) 3 . ?
O11 Tb2 O12 51.40(14) . . ?
C1 O1 Tb1 139.9(5) . . ?
C14 O3 Tb2 151.8(4) . 4_666 ?
C8 O5 C5 120.2(5) . . ?
C15 O6 Tb2 148.3(5) . . ?
C15 O7 Tb1 148.8(5) . . ?
C28 O8 Tb1 170.9(5) . 2_545 ?
C28 O9 Tb2 131.2(5) . 2_545 ?
C22 O10 C19 118.0(6) . . ?
C29 O11 Tb2 95.1(3) . . ?
C29 O12 Tb2 128.4(4) . 3 ?
C29 O12 Tb2 92.6(3) . . ?
Tb2 O12 Tb2 111.30(15) 3 . ?
C42 O13 Tb1 172.0(6) . 4 ?
C42 O14 Tb1 115.3(5) . 2_545 ?
C36 O15 C33 120.5(5) . . ?
Tb1 O1W H1W1 123.9 . . ?
Tb1 O1W H1W2 94.0 . . ?
H1W1 O1W H1W2 104.6 . . ?
Tb1 O2W H2W1 116.5 . . ?
Tb1 O2W H2W2 118.7 . . ?
H2W1 O2W H2W2 106.4 . . ?
Tb2 O3W H3W1 125.5 . . ?
Tb2 O3W H3W2 109.4 . . ?
H3W1 O3W H3W2 125.1 . . ?
Tb2 O4W H4W1 112.4 . . ?
Tb2 O4W H4W2 137.2 . . ?
H4W1 O4W H4W2 105.2 . . ?
O2 C1 O1 122.5(7) . . ?
O2 C1 C2 119.5(6) . . ?
O1 C1 C2 118.0(6) . . ?
C3 C2 C7 119.2(6) . . ?
C3 C2 C1 120.9(6) . . ?
C7 C2 C1 119.8(6) . . ?
C4 C3 C2 120.2(7) . . ?
C4 C3 H3 120.3 . . ?
C2 C3 H3 119.5 . . ?
C5 C4 C3 120.0(7) . . ?
C5 C4 H4 120.3 . . ?
C3 C4 H4 119.7 . . ?
C4 C5 C6 121.1(7) . . ?
C4 C5 O5 120.6(7) . . ?
C6 C5 O5 118.1(7) . . ?
C5 C6 C7 119.7(7) . . ?
C5 C6 H6 120.8 . . ?
C7 C6 H6 119.6 . . ?
C6 C7 C2 119.9(7) . . ?
C6 C7 H7 120.4 . . ?
C2 C7 H7 119.7 . . ?
O5 C8 C9 116.0(6) . . ?
O5 C8 C13 124.2(6) . . ?
C9 C8 C13 119.7(6) . . ?
C10 C9 C8 120.7(6) . . ?
C10 C9 H9 119.7 . . ?
C8 C9 H9 119.6 . . ?
C9 C10 C11 120.1(6) . . ?
C9 C10 H10 120.3 . . ?
C11 C10 H10 119.6 . . ?
C12 C11 C10 118.6(6) . . ?
C12 C11 C14 121.4(6) . . ?
C10 C11 C14 120.0(6) . . ?
C13 C12 C11 121.9(6) . . ?
C13 C12 H12 119.1 . . ?
C11 C12 H12 119.0 . . ?
C12 C13 C8 119.0(6) . . ?
C12 C13 H13 120.9 . . ?
C8 C13 H13 120.1 . . ?
O4 C14 O3 123.7(6) . . ?
O4 C14 C11 118.7(6) . . ?
O3 C14 C11 117.6(6) . . ?
O6 C15 O7 125.1(7) . . ?
O6 C15 C16 119.4(6) . . ?
O7 C15 C16 115.5(6) . . ?
C21 C16 C17 118.8(7) . . ?
C21 C16 C15 119.7(6) . . ?
C17 C16 C15 121.5(7) . . ?
C16 C17 C18 120.4(8) . . ?
C16 C17 H17 119.6 . . ?
C18 C17 H17 120.0 . . ?
C19 C18 C17 119.2(7) . . ?
C19 C18 H18 120.8 . . ?
C17 C18 H18 120.0 . . ?
C18 C19 C20 121.3(7) . . ?
C18 C19 O10 120.1(7) . . ?
C20 C19 O10 118.4(8) . . ?
C21 C20 C19 119.4(8) . . ?
C21 C20 H20 120.0 . . ?
C19 C20 H20 120.6 . . ?
C20 C21 C16 120.7(7) . . ?
C20 C21 H21 120.0 . . ?
C16 C21 H21 119.3 . . ?
C23 C22 C27 120.7(7) . . ?
C23 C22 O10 116.9(7) . . ?
C27 C22 O10 122.0(7) . . ?
C22 C23 C24 119.9(7) . . ?
C22 C23 H23 120.3 . . ?
C24 C23 H23 119.7 . . ?
C23 C24 C25 120.5(7) . . ?
C23 C24 H24 120.3 . . ?
C25 C24 H24 119.3 . . ?
C26 C25 C24 118.6(6) . . ?
C26 C25 C28 121.4(6) . . ?
C24 C25 C28 120.0(6) . . ?
C25 C26 C27 121.1(7) . . ?
C25 C26 H26 119.3 . . ?
C27 C26 H26 119.6 . . ?
C22 C27 C26 119.1(7) . . ?
C22 C27 H27 120.4 . . ?
C26 C27 H27 120.4 . . ?
O8 C28 O9 123.3(6) . . ?
O8 C28 C25 118.2(6) . . ?
O9 C28 C25 118.4(6) . . ?
O11 C29 O12 120.0(5) . . ?
O11 C29 C30 121.5(5) . . ?
O12 C29 C30 118.5(5) . . ?
C31 C30 C35 119.4(6) . . ?
C31 C30 C29 120.1(5) . . ?
C35 C30 C29 120.5(5) . . ?
C32 C31 C30 121.1(6) . . ?
C32 C31 H31 119.4 . . ?
C30 C31 H31 119.5 . . ?
C31 C32 C33 118.9(6) . . ?
C31 C32 H32 120.6 . . ?
C33 C32 H32 120.4 . . ?
C34 C33 C32 121.0(6) . . ?
C34 C33 O15 117.0(6) . . ?
C32 C33 O15 121.7(6) . . ?
C33 C34 C35 119.9(6) . . ?
C33 C34 H34 120.6 . . ?
C35 C34 H34 119.6 . . ?
C34 C35 C30 119.6(6) . . ?
C34 C35 H35 120.4 . . ?
C30 C35 H35 119.9 . . ?
O15 C36 C37 124.3(6) . . ?
O15 C36 C41 115.7(6) . . ?
C37 C36 C41 120.0(6) . . ?
C38 C37 C36 119.2(6) . . ?
C38 C37 H37 120.6 . . ?
C36 C37 H37 120.2 . . ?
C37 C38 C39 121.4(6) . . ?
C37 C38 H38 119.4 . . ?
C39 C38 H38 119.1 . . ?
C38 C39 C40 118.4(6) . . ?
C38 C39 C42 119.6(6) . . ?
C40 C39 C42 121.9(6) . . ?
C41 C40 C39 121.2(6) . . ?
C41 C40 H40 119.5 . . ?
C39 C40 H40 119.3 . . ?
C40 C41 C36 119.6(7) . . ?
C40 C41 H41 120.5 . . ?
C36 C41 H41 119.9 . . ?
O14 C42 O13 121.1(7) . . ?
O14 C42 C39 119.2(7) . . ?
O13 C42 C39 119.7(7) . . ?

loop_
_geom_bond_atom_site_label_1
_geom_bond_atom_site_label_2
_geom_bond_distance
_geom_bond_site_symmetry_2
_geom_bond_publ_flag
Tb1 O8 2.279(5) 2 ?
Tb1 O7 2.291(5) . ?
Tb1 O13 2.333(6) 4_656 ?
Tb1 O14 2.380(5) 2 ?
Tb1 O1 2.412(5) . ?
Tb1 O2W 2.429(7) . ?
Tb1 O1W 2.444(6) . ?
Tb1 O13 3.144(7) 2 ?
Tb2 O3 2.304(4) 4_565 ?
Tb2 O9 2.344(5) 2 ?
Tb2 O6 2.346(5) . ?
Tb2 O4W 2.411(5) . ?
Tb2 O3W 2.421(5) . ?
Tb2 O12 2.503(4) 3 ?
Tb2 O11 2.504(4) . ?
Tb2 O12 2.540(4) . ?
O1 C1 1.283(9) . ?
O2 C1 1.235(9) . ?
O3 C14 1.249(8) . ?
O3 Tb2 2.304(4) 4_666 ?
O4 C14 1.253(9) . ?
O5 C8 1.378(8) . ?
O5 C5 1.391(8) . ?
O6 C15 1.234(8) . ?
O7 C15 1.266(9) . ?
O8 C28 1.237(9) . ?
O8 Tb1 2.279(5) 2_545 ?
O9 C28 1.257(8) . ?
O9 Tb2 2.344(5) 2_545 ?
O10 C22 1.379(8) . ?
O10 C19 1.389(8) . ?
O11 C29 1.248(7) . ?
O12 C29 1.278(7) . ?
O12 Tb2 2.503(4) 3 ?
O13 C42 1.251(10) . ?
O13 Tb1 2.333(6) 4 ?
O14 C42 1.242(9) . ?
O14 Tb1 2.380(5) 2_545 ?
O15 C36 1.372(8) . ?
O15 C33 1.393(7) . ?
O1W H1W1 0.8898 . ?
O1W H1W2 0.8444 . ?
O2W H2W1 0.8570 . ?
O2W H2W2 0.8575 . ?
O3W H3W1 0.9292 . ?
O3W H3W2 0.9622 . ?
O4W H4W1 0.8570 . ?
O4W H4W2 0.8709 . ?
C1 C2 1.499(9) . ?
C2 C3 1.387(10) . ?
C2 C7 1.400(10) . ?
C3 C4 1.388(11) . ?
C3 H3 0.9300 . ?
C4 C5 1.359(12) . ?
C4 H4 0.9299 . ?
C5 C6 1.381(11) . ?
C6 C7 1.382(10) . ?
C6 H6 0.9301 . ?
C7 H7 0.9301 . ?
C8 C9 1.384(9) . ?
C8 C13 1.387(10) . ?
C9 C10 1.380(10) . ?
C9 H9 0.9301 . ?
C10 C11 1.384(9) . ?
C10 H10 0.9299 . ?
C11 C12 1.386(9) . ?
C11 C14 1.497(8) . ?
C12 C13 1.375(10) . ?
C12 H12 0.9301 . ?
C13 H13 0.9300 . ?
C15 C16 1.492(9) . ?
C16 C21 1.389(11) . ?
C16 C17 1.378(10) . ?
C17 C18 1.390(11) . ?
C17 H17 0.9299 . ?
C18 C19 1.358(12) . ?
C18 H18 0.9299 . ?
C19 C20 1.375(12) . ?
C20 C21 1.368(11) . ?
C20 H20 0.9301 . ?
C21 H21 0.9299 . ?
C22 C23 1.362(11) . ?
C22 C27 1.375(11) . ?
C23 C24 1.374(10) . ?
C23 H23 0.9299 . ?
C24 C25 1.390(9) . ?
C24 H24 0.9300 . ?
C25 C26 1.373(10) . ?
C25 C28 1.495(9) . ?
C26 C27 1.381(11) . ?
C26 H26 0.9301 . ?
C27 H27 0.9298 . ?
C29 C30 1.494(8) . ?
C30 C31 1.382(9) . ?
C30 C35 1.392(8) . ?
C31 C32 1.376(9) . ?
C31 H31 0.9300 . ?
C32 C33 1.381(10) . ?
C32 H32 0.9300 . ?
C33 C34 1.375(10) . ?
C34 C35 1.386(9) . ?
C34 H34 0.9301 . ?
C35 H35 0.9300 . ?
C36 C37 1.389(9) . ?
C36 C41 1.390(9) . ?
C37 C38 1.377(9) . ?
C37 H37 0.9300 . ?
C38 C39 1.382(9) . ?
C38 H38 0.9301 . ?
C39 C40 1.389(10) . ?
C39 C42 1.498(9) . ?
C40 C41 1.370(10) . ?
C40 H40 0.9301 . ?
C41 H41 0.9300 . ?

loop_
_geom_torsion_atom_site_label_1
_geom_torsion_atom_site_label_2
_geom_torsion_atom_site_label_3
_geom_torsion_atom_site_label_4
_geom_torsion
_geom_torsion_site_symmetry_1
_geom_torsion_site_symmetry_2
_geom_torsion_site_symmetry_3
_geom_torsion_site_symmetry_4
_geom_torsion_publ_flag
O8 Tb1 O1 C1 -52.2(8) 2 . . . ?
O7 Tb1 O1 C1 21.7(10) . . . . ?
O13 Tb1 O1 C1 111.6(8) 4_656 . . . ?
O14 Tb1 O1 C1 -133.7(8) 2 . . . ?
O2W Tb1 O1 C1 175.7(8) . . . . ?
O1W Tb1 O1 C1 26.9(8) . . . . ?
O13 Tb1 O1 C1 -179.3(8) 2 . . . ?
O3 Tb2 O6 C15 151.1(9) 4_565 . . . ?
O9 Tb2 O6 C15 50.0(10) 2 . . . ?
O4W Tb2 O6 C15 123.3(10) . . . . ?
O3W Tb2 O6 C15 -24.5(9) . . . . ?
O12 Tb2 O6 C15 -57.8(11) 3 . . . ?
O11 Tb2 O6 C15 -150.8(10) . . . . ?
O12 Tb2 O6 C15 -99.3(10) . . . . ?
O8 Tb1 O7 C15 43.8(11) 2 . . . ?
O13 Tb1 O7 C15 -119.9(11) 4_656 . . . ?
O14 Tb1 O7 C15 115.0(11) 2 . . . ?
O1 Tb1 O7 C15 -31.7(14) . . . . ?
O2W Tb1 O7 C15 167.2(12) . . . . ?
O1W Tb1 O7 C15 -36.9(11) . . . . ?
O13 Tb1 O7 C15 -179.8(10) 2 . . . ?
O3 Tb2 O11 C29 -125.2(4) 4_565 . . . ?
O9 Tb2 O11 C29 168.8(5) 2 . . . ?
O6 Tb2 O11 C29 88.5(4) . . . . ?
O4W Tb2 O11 C29 160.6(4) . . . . ?
O3W Tb2 O11 C29 23.4(4) . . . . ?
O12 Tb2 O11 C29 -54.5(4) 3 . . . ?
O12 Tb2 O11 C29 -5.6(3) . . . . ?
O3 Tb2 O12 C29 69.1(4) 4_565 . . . ?
O9 Tb2 O12 C29 -170.6(4) 2 . . . ?
O6 Tb2 O12 C29 -71.5(4) . . . . ?
O4W Tb2 O12 C29 -13.0(4) . . . . ?
O3W Tb2 O12 C29 -148.8(4) . . . . ?
O12 Tb2 O12 C29 133.3(4) 3 . . . ?
O11 Tb2 O12 C29 5.4(3) . . . . ?
O3 Tb2 O12 Tb2 -64.1(2) 4_565 . . 3 ?
O9 Tb2 O12 Tb2 56.1(4) 2 . . 3 ?
O6 Tb2 O12 Tb2 155.3(2) . . . 3 ?
O4W Tb2 O12 Tb2 -146.25(18) . . . 3 ?
O3W Tb2 O12 Tb2 77.9(2) . . . 3 ?
O12 Tb2 O12 Tb2 0.0 3 . . 3 ?
O11 Tb2 O12 Tb2 -127.8(2) . . . 3 ?
Tb1 O1 C1 O2 -26.1(14) . . . . ?
Tb1 O1 C1 C2 150.1(6) . . . . ?
O2 C1 C2 C3 176.7(9) . . . . ?
O1 C1 C2 C3 0.5(11) . . . . ?
O2 C1 C2 C7 -2.3(12) . . . . ?
O1 C1 C2 C7 -178.6(7) . . . . ?
C7 C2 C3 C4 1.4(13) . . . . ?
C1 C2 C3 C4 -177.7(8) . . . . ?
C2 C3 C4 C5 -0.8(13) . . . . ?
C3 C4 C5 C6 0.1(12) . . . . ?
C3 C4 C5 O5 -173.8(7) . . . . ?
C8 O5 C5 C4 -75.6(10) . . . . ?
C8 O5 C5 C6 110.3(8) . . . . ?
C4 C5 C6 C7 0.0(12) . . . . ?
O5 C5 C6 C7 174.0(7) . . . . ?
C5 C6 C7 C2 0.7(12) . . . . ?
C3 C2 C7 C6 -1.3(12) . . . . ?
C1 C2 C7 C6 177.7(7) . . . . ?
C5 O5 C8 C9 150.8(8) . . . . ?
C5 O5 C8 C13 -31.3(12) . . . . ?
O5 C8 C9 C10 176.9(7) . . . . ?
C13 C8 C9 C10 -1.1(12) . . . . ?
C8 C9 C10 C11 -0.6(12) . . . . ?
C9 C10 C11 C12 0.8(11) . . . . ?
C9 C10 C11 C14 178.6(7) . . . . ?
C10 C11 C12 C13 0.7(12) . . . . ?
C14 C11 C12 C13 -177.1(7) . . . . ?
C11 C12 C13 C8 -2.4(13) . . . . ?
O5 C8 C13 C12 -175.3(7) . . . . ?
C9 C8 C13 C12 2.5(12) . . . . ?
Tb2 O3 C14 O4 62.0(13) 4_666 . . . ?
Tb2 O3 C14 C11 -118.5(9) 4_666 . . . ?
C12 C11 C14 O4 -18.2(10) . . . . ?
C10 C11 C14 O4 164.0(7) . . . . ?
C12 C11 C14 O3 162.3(7) . . . . ?
C10 C11 C14 O3 -15.5(10) . . . . ?
Tb2 O6 C15 O7 -67.8(14) . . . . ?
Tb2 O6 C15 C16 113.4(9) . . . . ?
Tb1 O7 C15 O6 -20.4(17) . . . . ?
Tb1 O7 C15 C16 158.4(8) . . . . ?
O6 C15 C16 C21 -149.5(8) . . . . ?
O7 C15 C16 C21 31.6(11) . . . . ?
O6 C15 C16 C17 29.3(11) . . . . ?
O7 C15 C16 C17 -149.6(8) . . . . ?
C21 C16 C17 C18 0.3(12) . . . . ?
C15 C16 C17 C18 -178.5(7) . . . . ?
C16 C17 C18 C19 3.0(12) . . . . ?
C17 C18 C19 C20 -5.1(12) . . . . ?
C17 C18 C19 O10 169.9(7) . . . . ?
C22 O10 C19 C18 69.0(10) . . . . ?
C22 O10 C19 C20 -115.9(9) . . . . ?
C18 C19 C20 C21 3.8(14) . . . . ?
O10 C19 C20 C21 -171.3(9) . . . . ?
C19 C20 C21 C16 -0.3(16) . . . . ?
C17 C16 C21 C20 -1.7(14) . . . . ?
C15 C16 C21 C20 177.2(9) . . . . ?
C19 O10 C22 C23 -130.0(8) . . . . ?
C19 O10 C22 C27 57.0(12) . . . . ?
C27 C22 C23 C24 2.5(13) . . . . ?
O10 C22 C23 C24 -170.7(8) . . . . ?
C22 C23 C24 C25 0.0(13) . . . . ?
C23 C24 C25 C26 -1.5(12) . . . . ?
C23 C24 C25 C28 177.1(7) . . . . ?
C24 C25 C26 C27 0.5(13) . . . . ?
C28 C25 C26 C27 -178.1(8) . . . . ?
C23 C22 C27 C26 -3.4(14) . . . . ?
O10 C22 C27 C26 169.3(8) . . . . ?
C25 C26 C27 C22 2.0(14) . . . . ?
Tb1 O8 C28 O9 -133(3) 2_545 . . . ?
Tb1 O8 C28 C25 48(4) 2_545 . . . ?
Tb2 O9 C28 O8 -36.1(11) 2_545 . . . ?
Tb2 O9 C28 C25 142.6(5) 2_545 . . . ?
C26 C25 C28 O8 175.2(8) . . . . ?
C24 C25 C28 O8 -3.3(10) . . . . ?
C26 C25 C28 O9 -3.6(10) . . . . ?
C24 C25 C28 O9 177.9(7) . . . . ?
Tb2 O11 C29 O12 10.1(6) . . . . ?
Tb2 O11 C29 C30 -168.2(5) . . . . ?
Tb2 O12 C29 O11 110.1(6) 3 . . . ?
Tb2 O12 C29 O11 -9.9(6) . . . . ?
Tb2 O12 C29 C30 -71.6(6) 3 . . . ?
Tb2 O12 C29 C30 168.4(4) . . . . ?
O11 C29 C30 C31 142.7(6) . . . . ?
O12 C29 C30 C31 -35.5(8) . . . . ?
O11 C29 C30 C35 -37.2(8) . . . . ?
O12 C29 C30 C35 144.5(6) . . . . ?
C35 C30 C31 C32 0.6(9) . . . . ?
C29 C30 C31 C32 -179.4(6) . . . . ?
C30 C31 C32 C33 -3.4(10) . . . . ?
C31 C32 C33 C34 3.1(10) . . . . ?
C31 C32 C33 O15 -170.0(6) . . . . ?
C36 O15 C33 C34 126.9(7) . . . . ?
C36 O15 C33 C32 -59.7(10) . . . . ?
C32 C33 C34 C35 0.0(10) . . . . ?
O15 C33 C34 C35 173.4(6) . . . . ?
C33 C34 C35 C30 -2.8(10) . . . . ?
C31 C30 C35 C34 2.6(9) . . . . ?
C29 C30 C35 C34 -177.5(6) . . . . ?
C33 O15 C36 C37 -22.6(12) . . . . ?
C33 O15 C36 C41 159.0(7) . . . . ?
O15 C36 C37 C38 -175.9(7) . . . . ?
C41 C36 C37 C38 2.4(12) . . . . ?
C36 C37 C38 C39 -1.4(12) . . . . ?
C37 C38 C39 C40 0.8(11) . . . . ?
C37 C38 C39 C42 -177.1(7) . . . . ?
C38 C39 C40 C41 -1.4(12) . . . . ?
C42 C39 C40 C41 176.5(8) . . . . ?
C39 C40 C41 C36 2.4(13) . . . . ?
O15 C36 C41 C40 175.5(8) . . . . ?
C37 C36 C41 C40 -3.0(12) . . . . ?
Tb1 O14 C42 O13 -20.0(10) 2_545 . . . ?
Tb1 O14 C42 C39 157.5(5) 2_545 . . . ?
Tb1 O13 C42 O14 -175(4) 4 . . . ?
Tb1 O13 C42 C39 7(5) 4 . . . ?
C38 C39 C42 O14 6.1(11) . . . . ?
C40 C39 C42 O14 -171.7(7) . . . . ?
C38 C39 C42 O13 -176.4(7) . . . . ?
C40 C39 C42 O13 5.8(12) . . . . ?
